data_7202103
loop_
_publ_author_name
'Cao, Xin-Yi'
'Li, Zhao-Ji'
'Zhang, Jian'
'Qin, Ye-Yan'
'Cheng, Jian-Kai'
'Yao, Yuan-Gen'

_publ_section_title
;
 Single- or double-stranded helices-sustained molecular bilayer
 architecture
;
_journal_issue 10
_journal_name_full CrystEngComm
_journal_page_first 1345
_journal_paper_doi 10.1039/b804371j
_journal_volume 10
_journal_year 2008
_chemical_formula_sum 'C10 H6 O8 Zn2'
_chemical_formula_weight 384.89
_chemical_name_systematic
;
?
;
_space_group_IT_number 14
_symmetry_cell_setting monoclinic
_symmetry_space_group_name_Hall '-P 2ybc'
_symmetry_space_group_name_H-M 'P 1 21/c 1'
_atom_sites_solution_hydrogens geom
_atom_sites_solution_primary direct
_atom_sites_solution_secondary difmap
_audit_creation_method SHELXL-97
_cell_angle_alpha 90.00
_cell_angle_beta 95.154(6)
_cell_angle_gamma 90.00
_cell_formula_units_Z 4
_cell_length_a 8.552(3)
_cell_length_b 4.9588(17)
_cell_length_c 24.778(10)
_cell_measurement_reflns_used 3033
_cell_measurement_temperature 133(2)
_cell_measurement_theta_max 27.4835
_cell_measurement_theta_min 3.0256
_cell_volume 1046.5(7)
_computing_cell_refinement 'Bruker XSCANS'
_computing_data_collection 'Bruker XSCANS'
_computing_data_reduction 'Bruker SHELXTL'
_computing_molecular_graphics 'Bruker SHELXTL'
_computing_publication_material 'Bruker SHELXTL'
_computing_structure_refinement 'SHELXL-97 (Sheldrick, 1997)'
_computing_structure_solution 'SHELXS-97 (Sheldrick, 1990)'
_diffrn_ambient_temperature 293(2)
_diffrn_measured_fraction_theta_full 0.967
_diffrn_measured_fraction_theta_max 0.967
_diffrn_measurement_device_type 'Bruker P4'
_diffrn_measurement_method '\w scans'
_diffrn_radiation_monochromator graphite
_diffrn_radiation_source 'fine-focus sealed tube'
_diffrn_radiation_type MoK\a
_diffrn_radiation_wavelength 0.71073
_diffrn_reflns_av_R_equivalents 0.0280
_diffrn_reflns_av_sigmaI/netI 0.0282
_diffrn_reflns_limit_h_max 10
_diffrn_reflns_limit_h_min -11
_diffrn_reflns_limit_k_max 5
_diffrn_reflns_limit_k_min -6
_diffrn_reflns_limit_l_max 32
_diffrn_reflns_limit_l_min -32
_diffrn_reflns_number 7354
_diffrn_reflns_theta_full 27.49
_diffrn_reflns_theta_max 27.49
_diffrn_reflns_theta_min 3.03
_diffrn_standards_decay_% 0
_diffrn_standards_interval_count 0
_diffrn_standards_interval_time .
_diffrn_standards_number 0
_exptl_absorpt_coefficient_mu 4.625
_exptl_absorpt_correction_T_max 1.0000
_exptl_absorpt_correction_T_min 0.6908
_exptl_absorpt_correction_type multi-scan
_exptl_crystal_colour White
_exptl_crystal_density_diffrn 2.443
_exptl_crystal_density_method 'not measured'
_exptl_crystal_description Prism
_exptl_crystal_F_000 760
_exptl_crystal_size_max 0.3800
_exptl_crystal_size_mid 0.1800
_exptl_crystal_size_min 0.0800
_refine_diff_density_max 0.817
_refine_diff_density_min -0.965
_refine_diff_density_rms 0.102
_refine_ls_extinction_method none
_refine_ls_goodness_of_fit_ref 1.068
_refine_ls_hydrogen_treatment constr
_refine_ls_matrix_type full
_refine_ls_number_parameters 182
_refine_ls_number_reflns 2318
_refine_ls_number_restraints 1
_refine_ls_restrained_S_all 1.068
_refine_ls_R_factor_all 0.0305
_refine_ls_R_factor_gt 0.0284
_refine_ls_shift/su_max 0.020
_refine_ls_shift/su_mean 0.002
_refine_ls_structure_factor_coef Fsqd
_refine_ls_weighting_details 'calc w=1/[\s^2^(Fo^2^)+(0.0462P)^2^+1.7264P] where P=(Fo^2^+2Fc^2^)/3'
_refine_ls_weighting_scheme calc
_refine_ls_wR_factor_gt 0.0800
_refine_ls_wR_factor_ref 0.0810
_reflns_number_gt 2120
_reflns_number_total 2318
_reflns_threshold_expression >2sigma(I)
_cod_data_source_file b804371j.txt
_cod_data_source_block a
_cod_depositor_comments
;
The following automatic conversions were performed:
'_symmetry_cell_setting' value 'Monoclinic' changed to 'monoclinic'
according to '/home/saulius/struct/CIF-dictionaries/cif_core.dic'
dictionary named 'cif_core.dic' version 2.4.1 from
2010-06-29.

'_exptl_absorpt_correction_type' value 'Multi-scan' changed
to 'multi-scan' according to
'/home/saulius/struct/CIF-dictionaries/cif_core.dic' dictionary named
'cif_core.dic' version 2.4.1 from 2010-06-29.

Automatic conversion script
Id: cif_fix_enum 1527 2010-12-29 10:47:43Z saulius 
;
_cod_original_sg_symbol_H-M P2(1)/c
_cod_database_code 7202103

loop_
_symmetry_equiv_pos_as_xyz
'x, y, z'
'-x, y+1/2, -z+1/2'
'-x, -y, -z'
'x, -y-1/2, z-1/2'

loop_
_atom_site_label
_atom_site_type_symbol
_atom_site_fract_x
_atom_site_fract_y
_atom_site_fract_z
_atom_site_U_iso_or_equiv
_atom_site_adp_type
_atom_site_occupancy
_atom_site_symmetry_multiplicity
_atom_site_calc_flag
_atom_site_refinement_flags
_atom_site_disorder_assembly
_atom_site_disorder_group
Zn1 Zn 0.32049(3) 0.14191(6) 0.098821(11) 0.01089(11) Uani 1 1 d . . .
Zn2 Zn -0.40059(4) 1.21651(7) 0.223313(13) 0.01562(12) Uani 1 1 d . . .
O1 O -0.3097(2) 0.9907(4) 0.17054(8) 0.0176(4) Uani 1 1 d . . .
O1W O -0.4421(2) 0.9905(4) 0.28463(8) 0.0197(4) Uani 1 1 d D . .
O2 O -0.4544(2) 1.0577(4) 0.09168(8) 0.0151(4) Uani 1 1 d . . .
O3 O -0.2208(2) 0.0968(4) -0.04357(8) 0.0134(4) Uani 1 1 d . . .
O4 O -0.3275(2) 0.4846(4) -0.07334(8) 0.0139(4) Uani 1 1 d . . .
O5 O 0.2053(2) -0.0705(5) 0.24893(8) 0.0195(4) Uani 1 1 d . . .
O6 O 0.3154(2) -0.0150(4) 0.17191(8) 0.0160(4) Uani 1 1 d . . .
O7 O 0.0819(2) 0.2710(4) 0.12927(8) 0.0170(4) Uani 1 1 d . . .
C1 C -0.2517(3) 0.7326(5) 0.09475(11) 0.0115(5) Uani 1 1 d . . .
C2 C -0.2914(3) 0.6568(5) 0.04106(11) 0.0109(5) Uani 1 1 d . . .
H2A H -0.3726 0.7438 0.0204 0.013 Uiso 1 1 calc R . .
C3 C -0.2086(3) 0.4499(5) 0.01866(10) 0.0106(5) Uani 1 1 d . . .
C4 C -0.0858(3) 0.3217(5) 0.04952(11) 0.0121(5) Uani 1 1 d . . .
H4A H -0.0314 0.1815 0.0347 0.015 Uiso 1 1 calc R . .
C5 C -0.0454(3) 0.4044(6) 0.10232(11) 0.0132(5) Uani 1 1 d . . .
C6 C -0.1282(3) 0.6057(6) 0.12580(11) 0.0131(5) Uani 1 1 d . . .
H6A H -0.1022 0.6560 0.1616 0.016 Uiso 1 1 calc R . .
C7 C -0.3464(3) 0.9451(5) 0.12063(11) 0.0125(5) Uani 1 1 d . . .
C8 C -0.2548(3) 0.3419(5) -0.03680(10) 0.0104(5) Uani 1 1 d . . .
C9 C 0.0792(3) 0.2297(6) 0.18591(11) 0.0168(6) Uani 1 1 d . . .
H9A H -0.0214 0.1563 0.1938 0.020 Uiso 1 1 calc R . .
H9B H 0.0957 0.3990 0.2052 0.020 Uiso 1 1 calc R . .
C10 C 0.2094(3) 0.0338(6) 0.20308(11) 0.0145(5) Uani 1 1 d . . .
H1WA H -0.4309 1.0685 0.3151 0.039(12) Uiso 1 1 d RD . .

loop_
_atom_site_aniso_label
_atom_site_aniso_U_11
_atom_site_aniso_U_22
_atom_site_aniso_U_33
_atom_site_aniso_U_23
_atom_site_aniso_U_13
_atom_site_aniso_U_12
Zn1 0.01230(17) 0.01056(18) 0.01003(17) 0.00084(11) 0.00227(11) 0.00349(11)
Zn2 0.01666(19) 0.01363(19) 0.01731(19) -0.00215(12) 0.00565(13) 0.00126(12)
O1 0.0160(9) 0.0193(10) 0.0174(9) -0.0055(8) 0.0018(7) 0.0052(8)
O1W 0.0236(10) 0.0167(10) 0.0191(10) -0.0002(8) 0.0034(8) -0.0045(8)
O2 0.0137(9) 0.0144(9) 0.0178(9) 0.0023(8) 0.0050(7) 0.0046(8)
O3 0.0170(9) 0.0085(9) 0.0148(9) -0.0007(7) 0.0011(7) 0.0036(7)
O4 0.0154(9) 0.0098(9) 0.0160(9) 0.0003(7) -0.0015(7) 0.0026(7)
O5 0.0180(10) 0.0249(11) 0.0164(10) 0.0051(8) 0.0052(8) 0.0045(9)
O6 0.0163(9) 0.0194(10) 0.0131(9) 0.0025(8) 0.0051(7) 0.0056(8)
O7 0.0143(9) 0.0274(11) 0.0099(9) 0.0026(8) 0.0039(7) 0.0121(8)
C1 0.0114(11) 0.0090(12) 0.0146(12) 0.0003(10) 0.0041(9) 0.0004(9)
C2 0.0080(11) 0.0106(12) 0.0144(12) 0.0018(10) 0.0028(9) 0.0002(9)
C3 0.0116(11) 0.0090(11) 0.0118(11) 0.0013(9) 0.0036(9) -0.0004(9)
C4 0.0114(12) 0.0109(12) 0.0146(12) 0.0003(10) 0.0045(9) 0.0030(9)
C5 0.0120(12) 0.0135(12) 0.0144(12) 0.0027(10) 0.0024(9) 0.0029(10)
C6 0.0123(12) 0.0152(13) 0.0123(12) -0.0008(10) 0.0034(9) 0.0017(10)
C7 0.0115(11) 0.0107(12) 0.0160(12) 0.0000(10) 0.0057(9) -0.0009(10)
C8 0.0083(11) 0.0099(12) 0.0138(12) 0.0006(9) 0.0045(9) 0.0004(9)
C9 0.0166(13) 0.0220(14) 0.0123(12) 0.0011(11) 0.0046(10) 0.0046(11)
C10 0.0138(12) 0.0158(13) 0.0142(12) -0.0006(10) 0.0023(9) -0.0013(10)

loop_
_atom_type_symbol
_atom_type_description
_atom_type_scat_dispersion_real
_atom_type_scat_dispersion_imag
_atom_type_scat_source
C C 0.0033 0.0016 'International Tables Vol C Tables 4.2.6.8 and 6.1.1.4'
H H 0.0000 0.0000 'International Tables Vol C Tables 4.2.6.8 and 6.1.1.4'
O O 0.0106 0.0060 'International Tables Vol C Tables 4.2.6.8 and 6.1.1.4'
Zn Zn 0.2839 1.4301 'International Tables Vol C Tables 4.2.6.8 and 6.1.1.4'

loop_
_geom_angle_atom_site_label_1
_geom_angle_atom_site_label_2
_geom_angle_atom_site_label_3
_geom_angle
_geom_angle_site_symmetry_1
_geom_angle_site_symmetry_3
_geom_angle_publ_flag
O3 Zn1 O4 111.85(8) 3 3_565 ?
O3 Zn1 O6 111.15(9) 3 . ?
O4 Zn1 O6 132.19(8) 3_565 . ?
O3 Zn1 O2 100.12(8) 3 1_645 ?
O4 Zn1 O2 96.41(8) 3_565 1_645 ?
O6 Zn1 O2 95.74(8) . 1_645 ?
O3 Zn1 O7 93.09(8) 3 . ?
O4 Zn1 O7 84.12(8) 3_565 . ?
O6 Zn1 O7 73.68(8) . . ?
O2 Zn1 O7 165.48(8) 1_645 . ?
O1W Zn2 O1 131.57(9) 2_455 . ?
O1W Zn2 O1W 108.30(5) 2_455 . ?
O1 Zn2 O1W 107.85(10) . . ?
O1W Zn2 O5 102.36(10) 2_455 2_565 ?
O1 Zn2 O5 99.24(9) . 2_565 ?
O1W Zn2 O5 103.64(9) . 2_565 ?
C7 O1 Zn2 132.99(18) . . ?
Zn2 O1W Zn2 120.35(11) 2_445 . ?
Zn2 O1W H1WA 116.0 2_445 . ?
Zn2 O1W H1WA 114.8 . . ?
C7 O2 Zn1 135.45(17) . 1_465 ?
C8 O3 Zn1 125.88(17) . 3 ?
C8 O4 Zn1 136.96(17) . 3_565 ?
C10 O5 Zn2 115.49(18) . 2_535 ?
C10 O6 Zn1 124.08(18) . . ?
C5 O7 C9 117.5(2) . . ?
C5 O7 Zn1 130.21(16) . . ?
C9 O7 Zn1 111.90(15) . . ?
C2 C1 C6 120.7(2) . . ?
C2 C1 C7 120.0(2) . . ?
C6 C1 C7 119.2(2) . . ?
C3 C2 C1 119.4(2) . . ?
C3 C2 H2A 120.3 . . ?
C1 C2 H2A 120.3 . . ?
C2 C3 C4 120.2(2) . . ?
C2 C3 C8 121.9(2) . . ?
C4 C3 C8 117.7(2) . . ?
C5 C4 C3 119.6(2) . . ?
C5 C4 H4A 120.2 . . ?
C3 C4 H4A 120.2 . . ?
C6 C5 C4 121.2(2) . . ?
C6 C5 O7 123.3(2) . . ?
C4 C5 O7 115.5(2) . . ?
C5 C6 C1 118.9(2) . . ?
C5 C6 H6A 120.5 . . ?
C1 C6 H6A 120.5 . . ?
O2 C7 O1 125.9(2) . . ?
O2 C7 C1 117.8(2) . . ?
O1 C7 C1 116.3(2) . . ?
O3 C8 O4 123.1(2) . . ?
O3 C8 C3 114.9(2) . . ?
O4 C8 C3 121.9(2) . . ?
O7 C9 C10 107.1(2) . . ?
O7 C9 H9A 110.3 . . ?
C10 C9 H9A 110.3 . . ?
O7 C9 H9B 110.3 . . ?
C10 C9 H9B 110.3 . . ?
H9A C9 H9B 108.5 . . ?
O5 C10 O6 123.7(3) . . ?
O5 C10 C9 116.2(2) . . ?
O6 C10 C9 120.1(2) . . ?

loop_
_geom_bond_atom_site_label_1
_geom_bond_atom_site_label_2
_geom_bond_distance
_geom_bond_site_symmetry_2
_geom_bond_publ_flag
Zn1 O3 1.9475(19) 3 ?
Zn1 O4 1.959(2) 3_565 ?
Zn1 O6 1.975(2) . ?
Zn1 O2 1.993(2) 1_645 ?
Zn1 O7 2.328(2) . ?
Zn2 O1W 1.910(2) 2_455 ?
Zn2 O1 1.937(2) . ?
Zn2 O1W 1.946(2) . ?
Zn2 O5 2.043(2) 2_565 ?
O1 C7 1.268(3) . ?
O1W Zn2 1.910(2) 2_445 ?
O1W H1WA 0.8460 . ?
O2 C7 1.249(3) . ?
O2 Zn1 1.993(2) 1_465 ?
O3 C8 1.264(3) . ?
O3 Zn1 1.9475(19) 3 ?
O4 C8 1.267(3) . ?
O4 Zn1 1.959(2) 3_565 ?
O5 C10 1.251(3) . ?
O5 Zn2 2.043(2) 2_535 ?
O6 C10 1.266(3) . ?
O7 C5 1.392(3) . ?
O7 C9 1.421(3) . ?
C1 C2 1.395(4) . ?
C1 C6 1.399(4) . ?
C1 C7 1.507(4) . ?
C2 C3 1.391(4) . ?
C2 H2A 0.9300 . ?
C3 C4 1.395(4) . ?
C3 C8 1.495(4) . ?
C4 C5 1.385(4) . ?
C4 H4A 0.9300 . ?
C5 C6 1.382(4) . ?
C6 H6A 0.9300 . ?
C9 C10 1.510(4) . ?
C9 H9A 0.9700 . ?
C9 H9B 0.9700 . ?
